data_1555165
loop_
_publ_author_name
'Wang, Zhenjun'
'Chen, Shuai'
'Ren, Jun'
'Wang, Zhongwen'

_publ_section_title
;
 Cooperative Photo-/Lewis Acid Catalyzed Tandem Intramolecular [3 + 2]
 Cross-Cycloadditions of Cyclopropane 1,1-Diesters with \a,\b-Unsaturated
 Carbonyls for Medium-Sized Carbocycles.
;
_journal_issue 17
_journal_name_full 'Organic letters'
_journal_page_first 4184
_journal_page_last 4187
_journal_paper_doi 10.1021/acs.orglett.5b01928
_journal_volume 17
_journal_year 2015
_chemical_formula_sum 'C17 H17 Br O5'
_chemical_formula_weight 381.22
_space_group_IT_number 61
_space_group_name_Hall '-P 2ac 2ab'
_space_group_name_H-M_alt 'P b c a'
_symmetry_cell_setting orthorhombic
_symmetry_space_group_name_H-M 'P b c a'
_atom_sites_solution_hydrogens geom
_atom_sites_solution_primary direct
_atom_sites_solution_secondary difmap
_audit_creation_method SHELXL-97
_cell_angle_alpha 90.00
_cell_angle_beta 90.00
_cell_angle_gamma 90.00
_cell_formula_units_Z 8
_cell_length_a 11.480(2)
_cell_length_b 10.279(2)
_cell_length_c 26.181(5)
_cell_measurement_reflns_used 7710
_cell_measurement_temperature 113(2)
_cell_measurement_theta_max 27.8864
_cell_measurement_theta_min 1.5557
_cell_volume 3089.4(10)
_computing_cell_refinement crystalclear
_computing_data_collection crystalclear
_computing_data_reduction crystalclear
_computing_molecular_graphics 'Bruker SHELXTL'
_computing_publication_material 'Bruker SHELXTL'
_computing_structure_refinement 'SHELXL-97 (Sheldrick, 1997)'
_computing_structure_solution 'SHELXS-97 (Sheldrick, 1990)'
_diffrn_ambient_temperature 113(2)
_diffrn_measured_fraction_theta_full 0.994
_diffrn_measured_fraction_theta_max 0.994
_diffrn_measurement_device_type 'rigaku saturn'
_diffrn_measurement_method '\w scans'
_diffrn_radiation_monochromator confocal
_diffrn_radiation_source 'rotating anode'
_diffrn_radiation_type MoK\a
_diffrn_radiation_wavelength 0.71073
_diffrn_reflns_av_R_equivalents 0.0497
_diffrn_reflns_av_sigmaI/netI 0.0357
_diffrn_reflns_limit_h_max 15
_diffrn_reflns_limit_h_min -15
_diffrn_reflns_limit_k_max 12
_diffrn_reflns_limit_k_min -13
_diffrn_reflns_limit_l_max 34
_diffrn_reflns_limit_l_min -34
_diffrn_reflns_number 29077
_diffrn_reflns_theta_full 27.96
_diffrn_reflns_theta_max 27.96
_diffrn_reflns_theta_min 1.56
_diffrn_standards_decay_% 0
_diffrn_standards_interval_count 0
_diffrn_standards_interval_time 0
_diffrn_standards_number 0
_exptl_absorpt_coefficient_mu 2.685
_exptl_absorpt_correction_T_max 0.7388
_exptl_absorpt_correction_T_min 0.6157
_exptl_absorpt_correction_type multi-scan
_exptl_absorpt_process_details crystalclear
_exptl_crystal_colour colorless
_exptl_crystal_density_diffrn 1.639
_exptl_crystal_density_method 'not measured'
_exptl_crystal_description prism
_exptl_crystal_F_000 1552
_exptl_crystal_size_max 0.20
_exptl_crystal_size_mid 0.18
_exptl_crystal_size_min 0.12
_refine_diff_density_max 0.959
_refine_diff_density_min -0.600
_refine_diff_density_rms 0.092
_refine_ls_extinction_coef 0.0055(5)
_refine_ls_extinction_expression Fc^*^=kFc[1+0.001xFc^2^\l^3^/sin(2\q)]^-1/4^
_refine_ls_extinction_method SHELXL
_refine_ls_goodness_of_fit_ref 1.062
_refine_ls_hydrogen_treatment constr
_refine_ls_matrix_type full
_refine_ls_number_parameters 211
_refine_ls_number_reflns 3694
_refine_ls_number_restraints 0
_refine_ls_restrained_S_all 1.062
_refine_ls_R_factor_all 0.0493
_refine_ls_R_factor_gt 0.0384
_refine_ls_shift/su_max 0.002
_refine_ls_shift/su_mean 0.000
_refine_ls_structure_factor_coef Fsqd
_refine_ls_weighting_details 'calc w=1/[\s^2^(Fo^2^)+(0.0648P)^2^+0.6430P] where P=(Fo^2^+2Fc^2^)/3'
_refine_ls_weighting_scheme calc
_refine_ls_wR_factor_gt 0.1015
_refine_ls_wR_factor_ref 0.1085
_reflns_number_gt 3055
_reflns_number_total 3694
_reflns_threshold_expression >2sigma(I)
_cod_data_source_file ol5b01928_si_003.cif
_cod_data_source_block r150329c1
_cod_depositor_comments
;
The following automatic conversions were performed:

data item '_exptl_absorpt_correction_type' value 'MULTI-SCAN' was
changed to 'multi-scan' in accordance with the
/home/saulius/struct/COD-crude-data/automatic-downloads/DataCite-retrospective/ACS/depositions/lib/dictionaries/cif_core.dic
dictionary named 'cif_core.dic' version 2.4.2 last updated on
2011-04-26.

data item '_refine_ls_hydrogen_treatment' value 'CONSTR' was changed
to 'constr' in accordance with the
/home/saulius/struct/COD-crude-data/automatic-downloads/DataCite-retrospective/ACS/depositions/lib/dictionaries/cif_core.dic
dictionary named 'cif_core.dic' version 2.4.2 last updated on
2011-04-26.

data item '_symmetry_cell_setting' value 'Orthorhombic' was changed
to 'orthorhombic' in accordance with the
/home/saulius/struct/COD-crude-data/automatic-downloads/DataCite-retrospective/ACS/depositions/lib/dictionaries/cif_core.dic
dictionary named 'cif_core.dic' version 2.4.2 last updated on
2011-04-26.

Automatic conversion script
Id: cif_fix_values 6909 2019-04-08 15:41:33Z antanas 
;
_cod_original_cell_volume 3089.3(11)
_cod_original_sg_symbol_H-M Pbca
_cod_database_code 1555165

loop_
_symmetry_equiv_pos_as_xyz
'x, y, z'
'-x+1/2, -y, z+1/2'
'-x, y+1/2, -z+1/2'
'x+1/2, -y+1/2, -z'
'-x, -y, -z'
'x-1/2, y, -z-1/2'
'x, -y-1/2, z-1/2'
'-x-1/2, y-1/2, z'

loop_
_atom_site_label
_atom_site_type_symbol
_atom_site_fract_x
_atom_site_fract_y
_atom_site_fract_z
_atom_site_U_iso_or_equiv
_atom_site_adp_type
_atom_site_occupancy
_atom_site_symmetry_multiplicity
_atom_site_calc_flag
_atom_site_refinement_flags
Br1 Br 0.137646(19) 0.19638(2) 0.649460(10) 0.02080(12) Uani 1 1 d .
O1 O 0.46523(15) 0.36854(16) 0.64377(6) 0.0205(4) Uani 1 1 d .
O2 O 0.61921(14) 0.34892(18) 0.59514(7) 0.0223(4) Uani 1 1 d .
O3 O 0.41583(16) 0.33308(17) 0.51381(7) 0.0239(4) Uani 1 1 d .
O4 O 0.53478(17) 0.17071(17) 0.49002(7) 0.0298(4) Uani 1 1 d .
O5 O 0.36707(12) 0.04034(16) 0.63062(7) 0.0183(4) Uani 1 1 d .
C1 C 0.3529(2) 0.3236(2) 0.66352(11) 0.0188(5) Uani 1 1 d .
H1 H 0.3079 0.4045 0.6712 0.023 Uiso 1 1 calc R
C2 C 0.36616(19) 0.2542(3) 0.71452(10) 0.0203(5) Uani 1 1 d .
C3 C 0.2999(2) 0.3054(2) 0.75414(11) 0.0250(6) Uani 1 1 d .
H3 H 0.2539 0.3806 0.7480 0.030 Uiso 1 1 calc R
C4 C 0.2991(2) 0.2492(3) 0.80286(11) 0.0312(6) Uani 1 1 d .
H4 H 0.2553 0.2876 0.8297 0.037 Uiso 1 1 calc R
C5 C 0.3625(2) 0.1374(3) 0.81137(11) 0.0321(7) Uani 1 1 d .
H5 H 0.3588 0.0946 0.8435 0.038 Uiso 1 1 calc R
C6 C 0.4317(2) 0.0880(3) 0.77251(10) 0.0284(6) Uani 1 1 d .
H6 H 0.4762 0.0117 0.7788 0.034 Uiso 1 1 calc R
C7 C 0.4384(2) 0.1462(2) 0.72446(10) 0.0213(5) Uani 1 1 d .
C8 C 0.5308(2) 0.0970(2) 0.68801(10) 0.0219(5) Uani 1 1 d .
H8A H 0.5841 0.0396 0.7074 0.026 Uiso 1 1 calc R
H8B H 0.5770 0.1727 0.6763 0.026 Uiso 1 1 calc R
C9 C 0.4890(2) 0.0219(2) 0.64037(10) 0.0196(5) Uani 1 1 d .
H9 H 0.5051 -0.0729 0.6451 0.023 Uiso 1 1 calc R
C10 C 0.5470(2) 0.0687(2) 0.59136(10) 0.0220(5) Uani 1 1 d .
H10A H 0.5416 0.0025 0.5640 0.026 Uiso 1 1 calc R
H10B H 0.6299 0.0911 0.5971 0.026 Uiso 1 1 calc R
C11 C 0.4743(2) 0.1899(2) 0.57867(9) 0.0169(5) Uani 1 1 d .
C12 C 0.5243(2) 0.3082(2) 0.60646(9) 0.0178(5) Uani 1 1 d .
C13 C 0.3489(2) 0.1442(2) 0.59457(9) 0.0171(5) Uani 1 1 d .
C14 C 0.28535(19) 0.2558(2) 0.62048(9) 0.0174(5) Uani 1 1 d .
H14 H 0.2673 0.3225 0.5938 0.021 Uiso 1 1 calc R
C15 C 0.2797(2) 0.0880(2) 0.54973(10) 0.0222(5) Uani 1 1 d .
H15A H 0.3273 0.0234 0.5318 0.033 Uiso 1 1 calc R
H15B H 0.2588 0.1582 0.5261 0.033 Uiso 1 1 calc R
H15C H 0.2087 0.0465 0.5626 0.033 Uiso 1 1 calc R
C16 C 0.4806(2) 0.2266(2) 0.52228(9) 0.0206(5) Uani 1 1 d .
C17 C 0.4063(3) 0.3733(3) 0.46094(10) 0.0337(7) Uani 1 1 d .
H17A H 0.4841 0.3913 0.4473 0.050 Uiso 1 1 calc R
H17B H 0.3585 0.4521 0.4588 0.050 Uiso 1 1 calc R
H17C H 0.3698 0.3037 0.4410 0.050 Uiso 1 1 calc R

loop_
_atom_site_aniso_label
_atom_site_aniso_U_11
_atom_site_aniso_U_22
_atom_site_aniso_U_33
_atom_site_aniso_U_23
_atom_site_aniso_U_13
_atom_site_aniso_U_12
Br1 0.01516(17) 0.01676(17) 0.03047(19) 0.00260(9) 0.00112(9) -0.00004(8)
O1 0.0194(9) 0.0161(9) 0.0261(9) -0.0015(7) 0.0037(7) -0.0046(7)
O2 0.0201(9) 0.0209(9) 0.0259(10) 0.0035(8) 0.0022(7) -0.0051(7)
O3 0.0293(10) 0.0219(9) 0.0203(9) 0.0051(7) 0.0017(7) 0.0037(7)
O4 0.0385(11) 0.0267(10) 0.0243(10) -0.0028(8) 0.0078(8) 0.0041(8)
O5 0.0145(8) 0.0136(8) 0.0267(9) 0.0046(7) -0.0019(6) -0.0002(6)
C1 0.0179(13) 0.0144(12) 0.0240(12) -0.0014(10) 0.0039(9) -0.0017(8)
C2 0.0192(13) 0.0181(13) 0.0235(13) -0.0015(10) -0.0007(9) -0.0067(9)
C3 0.0203(13) 0.0280(14) 0.0267(14) -0.0049(10) 0.0022(10) -0.0078(10)
C4 0.0258(14) 0.0450(17) 0.0229(13) -0.0093(13) 0.0027(10) -0.0166(13)
C5 0.0277(15) 0.0480(19) 0.0206(13) 0.0061(13) -0.0026(10) -0.0161(12)
C6 0.0262(14) 0.0320(15) 0.0269(14) 0.0061(11) -0.0069(11) -0.0098(11)
C7 0.0193(12) 0.0212(12) 0.0235(12) 0.0003(10) -0.0051(9) -0.0072(10)
C8 0.0184(12) 0.0194(12) 0.0280(13) 0.0056(10) -0.0036(9) -0.0005(10)
C9 0.0152(12) 0.0133(12) 0.0302(13) 0.0030(9) -0.0029(9) 0.0014(9)
C10 0.0199(12) 0.0164(12) 0.0298(13) 0.0000(10) 0.0015(10) 0.0038(9)
C11 0.0179(12) 0.0130(11) 0.0198(12) 0.0008(9) 0.0003(9) 0.0003(8)
C12 0.0211(12) 0.0130(12) 0.0194(12) 0.0038(9) -0.0023(9) 0.0016(9)
C13 0.0194(11) 0.0102(11) 0.0215(12) 0.0036(9) -0.0011(9) -0.0010(9)
C14 0.0161(11) 0.0120(11) 0.0240(12) 0.0037(9) 0.0003(9) -0.0012(8)
C15 0.0227(12) 0.0192(12) 0.0248(13) -0.0009(10) -0.0037(9) -0.0014(10)
C16 0.0217(12) 0.0186(12) 0.0216(12) 0.0002(9) 0.0023(10) -0.0021(9)
C17 0.0424(17) 0.0370(17) 0.0215(14) 0.0106(12) 0.0007(12) 0.0022(13)

loop_
_atom_type_symbol
_atom_type_description
_atom_type_scat_dispersion_real
_atom_type_scat_dispersion_imag
_atom_type_scat_source
C C 0.0033 0.0016 'International Tables Vol C Tables 4.2.6.8 and 6.1.1.4'
H H 0.0000 0.0000 'International Tables Vol C Tables 4.2.6.8 and 6.1.1.4'
O O 0.0106 0.0060 'International Tables Vol C Tables 4.2.6.8 and 6.1.1.4'
Br Br -0.2901 2.4595 'International Tables Vol C Tables 4.2.6.8 and 6.1.1.4'

loop_
_geom_angle_atom_site_label_1
_geom_angle_atom_site_label_2
_geom_angle_atom_site_label_3
_geom_angle
C12 O1 C1 123.80(19)
C16 O3 C17 115.6(2)
C9 O5 C13 110.82(17)
O1 C1 C2 111.71(19)
O1 C1 C14 109.2(2)
C2 C1 C14 118.8(2)
O1 C1 H1 105.3
C2 C1 H1 105.3
C14 C1 H1 105.3
C3 C2 C7 118.8(2)
C3 C2 C1 115.0(2)
C7 C2 C1 126.1(2)
C2 C3 C4 121.8(3)
C2 C3 H3 119.1
C4 C3 H3 119.1
C5 C4 C3 119.2(3)
C5 C4 H4 120.4
C3 C4 H4 120.4
C4 C5 C6 119.3(3)
C4 C5 H5 120.4
C6 C5 H5 120.4
C5 C6 C7 122.4(3)
C5 C6 H6 118.8
C7 C6 H6 118.8
C6 C7 C2 118.1(2)
C6 C7 C8 117.6(2)
C2 C7 C8 124.0(2)
C7 C8 C9 117.3(2)
C7 C8 H8A 108.0
C9 C8 H8A 108.0
C7 C8 H8B 108.0
C9 C8 H8B 108.0
H8A C8 H8B 107.2
O5 C9 C10 103.59(19)
O5 C9 C8 112.4(2)
C10 C9 C8 112.8(2)
O5 C9 H9 109.3
C10 C9 H9 109.3
C8 C9 H9 109.3
C9 C10 C11 101.56(19)
C9 C10 H10A 111.5
C11 C10 H10A 111.5
C9 C10 H10B 111.5
C11 C10 H10B 111.5
H10A C10 H10B 109.3
C16 C11 C12 104.23(19)
C16 C11 C10 112.6(2)
C12 C11 C10 109.8(2)
C16 C11 C13 111.9(2)
C12 C11 C13 117.1(2)
C10 C11 C13 101.44(18)
O2 C12 O1 118.4(2)
O2 C12 C11 120.0(2)
O1 C12 C11 121.6(2)
O5 C13 C14 109.67(19)
O5 C13 C15 107.36(19)
C14 C13 C15 112.20(19)
O5 C13 C11 105.24(17)
C14 C13 C11 109.43(19)
C15 C13 C11 112.7(2)
C13 C14 C1 115.31(19)
C13 C14 Br1 110.72(15)
C1 C14 Br1 107.17(16)
C13 C14 H14 107.8
C1 C14 H14 107.8
Br1 C14 H14 107.8
C13 C15 H15A 109.5
C13 C15 H15B 109.5
H15A C15 H15B 109.5
C13 C15 H15C 109.5
H15A C15 H15C 109.5
H15B C15 H15C 109.5
O4 C16 O3 124.3(2)
O4 C16 C11 126.1(2)
O3 C16 C11 109.6(2)
O3 C17 H17A 109.5
O3 C17 H17B 109.5
H17A C17 H17B 109.5
O3 C17 H17C 109.5
H17A C17 H17C 109.5
H17B C17 H17C 109.5

loop_
_geom_bond_atom_site_label_1
_geom_bond_atom_site_label_2
_geom_bond_distance
Br1 C14 1.955(2)
O1 C12 1.342(3)
O1 C1 1.464(3)
O2 C12 1.204(3)
O3 C16 1.342(3)
O3 C17 1.449(3)
O4 C16 1.196(3)
O5 C9 1.436(3)
O5 C13 1.440(3)
C1 C2 1.521(4)
C1 C14 1.535(3)
C1 H1 1.0000
C2 C3 1.390(4)
C2 C7 1.410(4)
C3 C4 1.401(4)
C3 H3 0.9500
C4 C5 1.378(4)
C4 H4 0.9500
C5 C6 1.387(4)
C5 H5 0.9500
C6 C7 1.395(4)
C6 H6 0.9500
C7 C8 1.514(4)
C8 C9 1.543(3)
C8 H8A 0.9900
C8 H8B 0.9900
C9 C10 1.523(3)
C9 H9 1.0000
C10 C11 1.536(3)
C10 H10A 0.9900
C10 H10B 0.9900
C11 C16 1.526(3)
C11 C12 1.529(3)
C11 C13 1.571(3)
C13 C14 1.520(3)
C13 C15 1.531(3)
C14 H14 1.0000
C15 H15A 0.9800
C15 H15B 0.9800
C15 H15C 0.9800
C17 H17A 0.9800
C17 H17B 0.9800
C17 H17C 0.9800

loop_
_geom_torsion_atom_site_label_1
_geom_torsion_atom_site_label_2
_geom_torsion_atom_site_label_3
_geom_torsion_atom_site_label_4
_geom_torsion
C12 O1 C1 C2 102.4(3)
C12 O1 C1 C14 -31.1(3)
O1 C1 C2 C3 123.9(2)
C14 C1 C2 C3 -107.5(3)
O1 C1 C2 C7 -55.7(3)
C14 C1 C2 C7 72.8(3)
C7 C2 C3 C4 -2.9(4)
C1 C2 C3 C4 177.4(2)
C2 C3 C4 C5 -2.3(4)
C3 C4 C5 C6 4.2(4)
C4 C5 C6 C7 -1.0(4)
C5 C6 C7 C2 -4.1(4)
C5 C6 C7 C8 170.4(2)
C3 C2 C7 C6 6.0(3)
C1 C2 C7 C6 -174.4(2)
C3 C2 C7 C8 -168.2(2)
C1 C2 C7 C8 11.4(4)
C6 C7 C8 C9 111.2(3)
C2 C7 C8 C9 -74.7(3)
C13 O5 C9 C10 -27.5(2)
C13 O5 C9 C8 94.5(2)
C7 C8 C9 O5 15.9(3)
C7 C8 C9 C10 132.6(2)
O5 C9 C10 C11 40.7(2)
C8 C9 C10 C11 -81.1(2)
C9 C10 C11 C16 -157.7(2)
C9 C10 C11 C12 86.7(2)
C9 C10 C11 C13 -37.9(2)
C1 O1 C12 O2 -175.7(2)
C1 O1 C12 C11 4.0(3)
C16 C11 C12 O2 -54.3(3)
C10 C11 C12 O2 66.5(3)
C13 C11 C12 O2 -178.6(2)
C16 C11 C12 O1 126.0(2)
C10 C11 C12 O1 -113.2(2)
C13 C11 C12 O1 1.7(3)
C9 O5 C13 C14 -114.8(2)
C9 O5 C13 C15 123.1(2)
C9 O5 C13 C11 2.8(2)
C16 C11 C13 O5 142.80(19)
C12 C11 C13 O5 -96.9(2)
C10 C11 C13 O5 22.5(2)
C16 C11 C13 C14 -99.4(2)
C12 C11 C13 C14 20.9(3)
C10 C11 C13 C14 140.3(2)
C16 C11 C13 C15 26.1(3)
C12 C11 C13 C15 146.4(2)
C10 C11 C13 C15 -94.2(2)
O5 C13 C14 C1 64.8(2)
C15 C13 C14 C1 -175.9(2)
C11 C13 C14 C1 -50.1(3)
O5 C13 C14 Br1 -57.0(2)
C15 C13 C14 Br1 62.2(2)
C11 C13 C14 Br1 -171.99(15)
O1 C1 C14 C13 55.6(3)
C2 C1 C14 C13 -74.2(3)
O1 C1 C14 Br1 179.32(15)
C2 C1 C14 Br1 49.6(2)
C17 O3 C16 O4 5.0(4)
C17 O3 C16 C11 -175.3(2)
C12 C11 C16 O4 118.9(3)
C10 C11 C16 O4 -0.1(4)
C13 C11 C16 O4 -113.6(3)
C12 C11 C16 O3 -60.9(2)
C10 C11 C16 O3 -179.8(2)
C13 C11 C16 O3 66.7(2)
